data_7015199
loop_
_publ_author_name
'Beitat, Alexander'
'Foxon, Simon P.'
'Brombach, Christoph-Cornelius'
'Hausmann, Heike'
'Heinemann, Frank W.'
'Hampel, Frank'
'Monkowius, Uwe'
'Hirtenlehner, Christa'
'Kn\"or, G\"unther'
'Schindler, Siegfried'

_publ_section_title
;
 Syntheses, emission properties and intramolecular ligand exchange of
 zinc complexes with ligands belonging to the tmpa family.
;
_journal_issue 18
_journal_name_full 'Dalton transactions (Cambridge, England : 2003)'
_journal_page_first 5090
_journal_page_last 5101
_journal_paper_doi 10.1039/c0dt01339k
_journal_volume 40
_journal_year 2011
_chemical_formula_sum 'C36 H36 F6 N8 O8 S2 Zn'
_chemical_formula_weight 952.22
_chemical_name_systematic
;
?
;
_space_group_IT_number 15
_symmetry_cell_setting monoclinic
_symmetry_space_group_name_Hall '-C 2yc'
_symmetry_space_group_name_H-M 'C 1 2/c 1'
_atom_sites_solution_hydrogens geom
_atom_sites_solution_primary direct
_atom_sites_solution_secondary difmap
_audit_creation_method SHELXL-97
_cell_angle_alpha 90.00
_cell_angle_beta 123.83(3)
_cell_angle_gamma 90.00
_cell_formula_units_Z 4
_cell_length_a 23.404(5)
_cell_length_b 12.220(2)
_cell_length_c 17.155(3)
_cell_measurement_temperature 193(2)
_cell_volume 4075.6(19)
_computing_cell_refinement 'STOE IPDS Software (1997)'
_computing_data_collection 'STOE IPDS Software (1997)'
_computing_data_reduction 'STOE IPDS Software (1997)'
_computing_structure_refinement 'SHELXL-97 (Sheldrick, 1997)'
_computing_structure_solution 'SHELXS-97 (Sheldrick, 1990)'
_diffrn_ambient_temperature 193(2)
_diffrn_measured_fraction_theta_full 0.991
_diffrn_measured_fraction_theta_max 0.991
_diffrn_measurement_device_type 'STOE IPDS'
_diffrn_radiation_monochromator graphite
_diffrn_radiation_source 'fine-focus sealed tube'
_diffrn_radiation_type MoK\a
_diffrn_radiation_wavelength 0.71073
_diffrn_reflns_av_R_equivalents 0.1493
_diffrn_reflns_av_sigmaI/netI 0.1573
_diffrn_reflns_limit_h_max 30
_diffrn_reflns_limit_h_min -30
_diffrn_reflns_limit_k_max 16
_diffrn_reflns_limit_k_min -16
_diffrn_reflns_limit_l_max 22
_diffrn_reflns_limit_l_min -22
_diffrn_reflns_number 14581
_diffrn_reflns_theta_full 28.13
_diffrn_reflns_theta_max 28.13
_diffrn_reflns_theta_min 2.43
_exptl_absorpt_coefficient_mu 0.794
_exptl_absorpt_correction_type none
_exptl_crystal_colour colourless
_exptl_crystal_density_diffrn 1.552
_exptl_crystal_density_method 'not measured'
_exptl_crystal_description block
_exptl_crystal_F_000 1952
_exptl_crystal_size_max 0.38
_exptl_crystal_size_mid 0.24
_exptl_crystal_size_min 0.12
_refine_diff_density_max 0.566
_refine_diff_density_min -0.592
_refine_diff_density_rms 0.097
_refine_ls_extinction_method none
_refine_ls_goodness_of_fit_ref 0.860
_refine_ls_hydrogen_treatment mixed
_refine_ls_matrix_type full
_refine_ls_number_parameters 326
_refine_ls_number_reflns 4942
_refine_ls_number_restraints 0
_refine_ls_restrained_S_all 0.860
_refine_ls_R_factor_all 0.1456
_refine_ls_R_factor_gt 0.0588
_refine_ls_shift/su_max 0.000
_refine_ls_shift/su_mean 0.000
_refine_ls_structure_factor_coef Fsqd
_refine_ls_weighting_details 'calc w=1/[\s^2^(Fo^2^)+(0.0586P)^2^+0.0000P] where P=(Fo^2^+2Fc^2^)/3'
_refine_ls_weighting_scheme calc
_refine_ls_wR_factor_gt 0.1183
_refine_ls_wR_factor_ref 0.1453
_reflns_number_gt 2283
_reflns_number_total 4942
_reflns_threshold_expression >2sigma(I)
_cod_data_source_file c0dt01339k.txt
_cod_data_source_block shin230sc2c
_cod_original_cell_volume 4075.8(14)
_cod_original_sg_symbol_H-M C2/c
_cod_database_code 7015199

loop_
_symmetry_equiv_pos_as_xyz
'x, y, z'
'-x, y, -z+1/2'
'x+1/2, y+1/2, z'
'-x+1/2, y+1/2, -z+1/2'
'-x, -y, -z'
'x, -y, z-1/2'
'-x+1/2, -y+1/2, -z'
'x+1/2, -y+1/2, z-1/2'

loop_
_atom_site_label
_atom_site_type_symbol
_atom_site_fract_x
_atom_site_fract_y
_atom_site_fract_z
_atom_site_U_iso_or_equiv
_atom_site_adp_type
_atom_site_occupancy
_atom_site_symmetry_multiplicity
_atom_site_calc_flag
_atom_site_refinement_flags
_atom_site_disorder_assembly
_atom_site_disorder_group
C1 C 0.3268(3) 0.3940(5) 0.6728(4) 0.0499(13) Uani 1 1 d . . .
C2 C 0.3504(3) 0.4885(5) 0.7257(4) 0.0558(15) Uani 1 1 d . . .
C3 C 0.3211(3) 0.5863(5) 0.6834(4) 0.0516(14) Uani 1 1 d . . .
C4 C 0.2677(3) 0.5883(4) 0.5920(4) 0.0420(12) Uani 1 1 d . . .
C5 C 0.2458(2) 0.4912(3) 0.5417(3) 0.0315(10) Uani 1 1 d . . .
C6 C 0.1745(3) 0.5899(3) 0.3926(4) 0.0363(11) Uani 1 1 d . . .
C7 C 0.1451(2) 0.5668(3) 0.2914(3) 0.0329(10) Uani 1 1 d . . .
C8 C 0.0927(2) 0.6316(4) 0.2203(4) 0.0420(12) Uani 1 1 d . . .
C9 C 0.0718(3) 0.6116(4) 0.1299(4) 0.0505(13) Uani 1 1 d . . .
H9 H 0.0369 0.6554 0.0803 0.061 Uiso 1 1 calc R . .
C10 C 0.1015(3) 0.5278(4) 0.1109(4) 0.0513(13) Uani 1 1 d . . .
H10 H 0.0873 0.5120 0.0483 0.062 Uiso 1 1 calc R . .
C11 C 0.1522(3) 0.4680(4) 0.1845(4) 0.0450(12) Uani 1 1 d . . .
H11 H 0.1729 0.4107 0.1711 0.054 Uiso 1 1 calc R . .
C12 C 0.4020(2) 0.2607(5) 0.5848(4) 0.0428(11) Uani 1 1 d . . .
C13 C 0.4682(2) 0.2290(4) 0.6234(3) 0.0432(12) Uani 1 1 d . . .
C14 C 0.4838(2) 0.1190(4) 0.6438(3) 0.0388(11) Uani 1 1 d . . .
C15 C 0.4326(2) 0.0469(4) 0.6223(3) 0.0348(10) Uani 1 1 d . . .
C16 C 0.3659(2) 0.0838(3) 0.5811(3) 0.0277(9) Uani 1 1 d . . .
C17 C 0.2932(3) 0.2881(5) 0.3538(4) 0.0629(16) Uani 1 1 d . . .
H17A H 0.3178 0.2206 0.3856 0.094 Uiso 1 1 calc R . .
H17B H 0.3257 0.3414 0.3567 0.094 Uiso 1 1 calc R . .
H17C H 0.2574 0.2721 0.2880 0.094 Uiso 1 1 calc R . .
C18 C 0.4356(5) 0.5968(7) 0.5425(7) 0.102(3) Uani 1 1 d . . .
F1 F 0.4230(4) 0.5835(7) 0.6049(6) 0.226(4) Uani 1 1 d . . .
F2 F 0.4214(4) 0.5030(4) 0.4962(6) 0.174(3) Uani 1 1 d . . .
F3 F 0.5027(3) 0.6141(5) 0.5832(4) 0.144(2) Uani 1 1 d . . .
H1 H 0.350(3) 0.322(4) 0.699(4) 0.056(15) Uiso 1 1 d . . .
H2 H 0.387(3) 0.482(4) 0.783(4) 0.043(14) Uiso 1 1 d . . .
H3 H 0.334(3) 0.654(4) 0.713(4) 0.054(15) Uiso 1 1 d . . .
H4 H 0.248(3) 0.640(4) 0.564(4) 0.038(15) Uiso 1 1 d . . .
H6A H 0.145(2) 0.637(3) 0.398(3) 0.020(9) Uiso 1 1 d . . .
H6B H 0.218(2) 0.627(3) 0.418(3) 0.031(11) Uiso 1 1 d . . .
H8 H 0.073(2) 0.692(4) 0.237(3) 0.041(12) Uiso 1 1 d . . .
H12 H 0.390(3) 0.323(4) 0.571(3) 0.039(14) Uiso 1 1 d . . .
H13 H 0.500(2) 0.276(4) 0.631(3) 0.039(13) Uiso 1 1 d . . .
H14 H 0.530(3) 0.089(4) 0.670(4) 0.050(14) Uiso 1 1 d . . .
H15 H 0.439(2) -0.029(4) 0.629(3) 0.033(12) Uiso 1 1 d . . .
N1 N 0.27619(19) 0.3959(3) 0.5810(3) 0.0357(8) Uani 1 1 d . . .
N2 N 0.18977(18) 0.4883(3) 0.4469(3) 0.0309(8) Uani 1 1 d . . .
N3 N 0.1742(2) 0.4849(3) 0.2731(3) 0.0369(9) Uani 1 1 d . . .
N4 N 0.35139(18) 0.1912(3) 0.5650(3) 0.0329(8) Uani 1 1 d . . .
O1 O 0.26222(17) 0.3324(3) 0.3989(2) 0.0436(8) Uani 1 1 d . . .
H111 H 0.221(4) 0.399(5) 0.354(5) 0.10(2) Uiso 1 1 d . . .
O2 O 0.3188(2) 0.6807(4) 0.4300(5) 0.115(2) Uani 1 1 d . . .
O3 O 0.4056(3) 0.7028(4) 0.3981(4) 0.0918(15) Uani 1 1 d . . .
O4 O 0.4099(2) 0.8001(3) 0.5193(4) 0.0899(15) Uani 1 1 d . . .
S1 S 0.38715(7) 0.70704(10) 0.46384(11) 0.0520(4) Uani 1 1 d . . .
Zn1 Zn 0.2500 0.2500 0.5000 0.0310(2) Uani 1 2 d S . .

loop_
_atom_site_aniso_label
_atom_site_aniso_U_11
_atom_site_aniso_U_22
_atom_site_aniso_U_33
_atom_site_aniso_U_23
_atom_site_aniso_U_13
_atom_site_aniso_U_12
C1 0.043(3) 0.061(3) 0.035(3) -0.006(3) 0.015(3) -0.001(3)
C2 0.044(3) 0.077(4) 0.030(3) -0.007(3) 0.010(3) -0.010(3)
C3 0.061(4) 0.052(3) 0.046(4) -0.017(3) 0.033(3) -0.020(3)
C4 0.053(3) 0.034(3) 0.045(4) -0.006(2) 0.030(3) -0.005(2)
C5 0.029(2) 0.032(2) 0.040(3) -0.004(2) 0.023(2) -0.0038(18)
C6 0.038(3) 0.024(2) 0.055(3) 0.002(2) 0.030(3) 0.0002(19)
C7 0.029(2) 0.027(2) 0.044(3) 0.003(2) 0.021(2) -0.0033(18)
C8 0.040(3) 0.034(2) 0.054(4) 0.010(2) 0.027(3) 0.002(2)
C9 0.036(3) 0.055(3) 0.049(4) 0.019(3) 0.016(3) 0.001(2)
C10 0.044(3) 0.070(4) 0.036(3) 0.003(3) 0.020(3) -0.011(3)
C11 0.047(3) 0.053(3) 0.040(3) 0.002(2) 0.028(3) -0.001(2)
C12 0.033(2) 0.037(3) 0.052(3) 0.005(3) 0.020(2) -0.001(2)
C13 0.029(2) 0.053(3) 0.048(3) 0.003(2) 0.021(2) -0.006(2)
C14 0.028(2) 0.049(3) 0.036(3) -0.001(2) 0.015(2) 0.004(2)
C15 0.031(2) 0.038(3) 0.034(3) 0.000(2) 0.017(2) 0.004(2)
C16 0.029(2) 0.027(2) 0.032(3) -0.0001(18) 0.019(2) -0.0006(17)
C17 0.078(4) 0.069(4) 0.072(4) 0.016(3) 0.061(4) 0.027(3)
C18 0.116(7) 0.079(5) 0.152(9) 0.039(5) 0.100(7) 0.033(5)
F1 0.269(9) 0.292(9) 0.224(8) 0.175(7) 0.204(8) 0.126(7)
F2 0.214(7) 0.045(3) 0.325(10) 0.031(4) 0.188(7) 0.021(3)
F3 0.084(3) 0.159(5) 0.151(5) 0.054(4) 0.042(4) 0.059(3)
N1 0.034(2) 0.038(2) 0.029(2) 0.0012(17) 0.0139(19) 0.0042(16)
N2 0.0283(19) 0.0288(18) 0.036(2) 0.0038(16) 0.0183(18) 0.0013(14)
N3 0.035(2) 0.042(2) 0.035(2) 0.0042(17) 0.0212(19) 0.0039(17)
N4 0.0304(19) 0.0275(18) 0.040(2) 0.0033(16) 0.0192(18) -0.0015(15)
O1 0.051(2) 0.0439(18) 0.052(2) 0.0132(16) 0.0382(19) 0.0166(15)
O2 0.053(3) 0.095(4) 0.199(6) -0.011(4) 0.072(4) -0.014(2)
O3 0.104(4) 0.109(4) 0.094(4) 0.010(3) 0.074(3) 0.015(3)
O4 0.089(3) 0.058(3) 0.133(5) -0.039(3) 0.069(4) -0.010(2)
S1 0.0457(8) 0.0399(6) 0.0845(11) -0.0054(7) 0.0450(8) -0.0028(6)
Zn1 0.0270(3) 0.0298(3) 0.0368(4) 0.0020(4) 0.0180(3) 0.0039(3)

loop_
_atom_type_symbol
_atom_type_description
_atom_type_scat_dispersion_real
_atom_type_scat_dispersion_imag
_atom_type_scat_source
C C 0.0033 0.0016 'International Tables Vol C Tables 4.2.6.8 and 6.1.1.4'
H H 0.0000 0.0000 'International Tables Vol C Tables 4.2.6.8 and 6.1.1.4'
N N 0.0061 0.0033 'International Tables Vol C Tables 4.2.6.8 and 6.1.1.4'
O O 0.0106 0.0060 'International Tables Vol C Tables 4.2.6.8 and 6.1.1.4'
Zn Zn 0.2839 1.4301 'International Tables Vol C Tables 4.2.6.8 and 6.1.1.4'
S S 0.1246 0.1234 'International Tables Vol C Tables 4.2.6.8 and 6.1.1.4'
F F 0.0171 0.0103 'International Tables Vol C Tables 4.2.6.8 and 6.1.1.4'

loop_
_geom_angle_atom_site_label_1
_geom_angle_atom_site_label_2
_geom_angle_atom_site_label_3
_geom_angle
_geom_angle_site_symmetry_1
_geom_angle_site_symmetry_3
_geom_angle_publ_flag
N1 C1 C2 121.7(6) . . ?
C3 C2 C1 118.9(6) . . ?
C4 C3 C2 119.7(5) . . ?
C3 C4 C5 119.3(5) . . ?
N1 C5 C4 121.5(5) . . ?
N1 C5 N2 116.9(4) . . ?
C4 C5 N2 121.6(4) . . ?
N2 C6 C7 111.6(3) . . ?
N3 C7 C8 122.2(4) . . ?
N3 C7 C6 116.5(4) . . ?
C8 C7 C6 121.2(4) . . ?
C9 C8 C7 118.4(5) . . ?
C8 C9 C10 119.6(5) . . ?
C11 C10 C9 118.2(5) . . ?
N3 C11 C10 124.2(5) . . ?
N4 C12 C13 123.4(5) . . ?
C12 C13 C14 117.9(4) . . ?
C15 C14 C13 119.4(4) . . ?
C14 C15 C16 119.9(4) . . ?
N4 C16 C15 120.5(4) . . ?
N4 C16 N2 117.2(3) . 7_556 ?
C15 C16 N2 122.3(4) . 7_556 ?
F1 C18 F2 107.2(8) . . ?
F1 C18 F3 109.7(10) . . ?
F2 C18 F3 106.3(7) . . ?
F1 C18 S1 112.6(6) . . ?
F2 C18 S1 110.9(8) . . ?
F3 C18 S1 110.0(6) . . ?
C5 N1 C1 118.8(4) . . ?
C5 N1 Zn1 121.4(3) . . ?
C1 N1 Zn1 119.7(3) . . ?
C5 N2 C16 119.7(3) . 7_556 ?
C5 N2 C6 116.8(3) . . ?
C16 N2 C6 117.1(4) 7_556 . ?
C11 N3 C7 117.5(4) . . ?
C11 N3 H111 122(2) . . ?
C7 N3 H111 119(2) . . ?
C12 N4 C16 118.7(4) . . ?
C12 N4 Zn1 119.6(3) . . ?
C16 N4 Zn1 121.5(3) . . ?
C17 O1 Zn1 126.4(3) . . ?
O4 S1 O2 112.7(3) . . ?
O4 S1 O3 114.0(3) . . ?
O2 S1 O3 116.5(4) . . ?
O4 S1 C18 105.0(4) . . ?
O2 S1 C18 103.7(4) . . ?
O3 S1 C18 103.1(3) . . ?
N4 Zn1 N4 180.0(2) 7_556 . ?
N4 Zn1 N1 96.32(14) 7_556 7_556 ?
N4 Zn1 N1 83.68(14) . 7_556 ?
N4 Zn1 N1 83.68(14) 7_556 . ?
N4 Zn1 N1 96.32(14) . . ?
N1 Zn1 N1 180.000(1) 7_556 . ?
N4 Zn1 O1 88.31(13) 7_556 7_556 ?
N4 Zn1 O1 91.69(12) . 7_556 ?
N1 Zn1 O1 90.89(13) 7_556 7_556 ?
N1 Zn1 O1 89.11(13) . 7_556 ?
N4 Zn1 O1 91.69(12) 7_556 . ?
N4 Zn1 O1 88.31(12) . . ?
N1 Zn1 O1 89.11(13) 7_556 . ?
N1 Zn1 O1 90.89(13) . . ?
O1 Zn1 O1 180.0 7_556 . ?

loop_
_geom_bond_atom_site_label_1
_geom_bond_atom_site_label_2
_geom_bond_distance
_geom_bond_site_symmetry_2
_geom_bond_publ_flag
C1 N1 1.344(6) . ?
C1 C2 1.380(8) . ?
C2 C3 1.368(8) . ?
C3 C4 1.355(8) . ?
C4 C5 1.387(6) . ?
C5 N1 1.336(5) . ?
C5 N2 1.410(6) . ?
C6 N2 1.472(5) . ?
C6 C7 1.496(7) . ?
C7 N3 1.343(5) . ?
C7 C8 1.398(6) . ?
C8 C9 1.364(7) . ?
C9 C10 1.377(7) . ?
C10 C11 1.367(7) . ?
C11 N3 1.323(6) . ?
C12 N4 1.338(6) . ?
C12 C13 1.359(6) . ?
C13 C14 1.385(7) . ?
C14 C15 1.363(6) . ?
C15 C16 1.383(6) . ?
C16 N4 1.345(5) . ?
C16 N2 1.417(5) 7_556 ?
C17 O1 1.429(5) . ?
C18 F1 1.270(9) . ?
C18 F2 1.327(11) . ?
C18 F3 1.332(10) . ?
C18 S1 1.794(8) . ?
N1 Zn1 2.130(4) . ?
N2 C16 1.417(5) 7_556 ?
N3 H111 1.59(7) . ?
N4 Zn1 2.108(3) . ?
O1 Zn1 2.158(3) . ?
O2 S1 1.403(4) . ?
O3 S1 1.416(4) . ?
O4 S1 1.385(4) . ?
Zn1 N4 2.108(3) 7_556 ?
Zn1 N1 2.130(4) 7_556 ?
Zn1 O1 2.158(3) 7_556 ?
